data_4515598
loop_
_publ_author_name
'Feng, Guoqin'
'Du, Chongyang'
'Xiang, Li'
'del Rosal, Iker'
'Li, Guangyu'
'Leng, Xuebing'
'Chen, Eugene Y.-X.'
'Maron, Laurent'
'Chen, Yaofeng'

_publ_section_title
;
 Side Arm Twist on Zn-Catalyzed Hydrosilylative Reduction of CO2 to
 Formate and Methanol Equivalents with High Selectivity and Activity
;
_journal_issue 5
_journal_name_full 'ACS Catalysis'
_journal_page_first 4710
_journal_paper_doi 10.1021/acscatal.8b01033
_journal_volume 8
_journal_year 2018
_chemical_formula_moiety 'C52 H86 N6 O4 Zn2, C3 H7'
_chemical_formula_sum 'C55 H93 N6 O4 Zn2'
_chemical_formula_weight 1033.18
_space_group_crystal_system triclinic
_space_group_IT_number 2
_space_group_name_Hall '-P 1'
_space_group_name_H-M_alt 'P -1'
_symmetry_Int_Tables_number 2
_atom_sites_solution_primary direct
_audit_creation_date 2017-12-06
_audit_creation_method
;
Olex2 1.2
(compiled 2016.02.19 svn.r3266 for OlexSys, GUI svn.r5227)
;
_cell_angle_alpha 76.808(1)
_cell_angle_beta 73.779(1)
_cell_angle_gamma 84.324(1)
_cell_formula_units_Z 2
_cell_length_a 12.7688(2)
_cell_length_b 13.8810(3)
_cell_length_c 17.4955(3)
_cell_measurement_reflns_used 9753
_cell_measurement_temperature 170(2)
_cell_measurement_theta_max 60.60
_cell_measurement_theta_min 4.16
_cell_volume 2896.90(9)
_computing_cell_refinement 'SAINT v8.37A (Bruker, 2015)'
_computing_data_reduction 'SAINT v8.37A (Bruker, 2015)'
_computing_molecular_graphics 'Olex2 (Dolomanov et al., 2009)'
_computing_publication_material 'Olex2 (Dolomanov et al., 2009)'
_computing_structure_refinement 'olex2.refine (Bourhis et al., 2015)'
_computing_structure_solution 'SIR2004 (Burla et al., 2007)'
_diffrn_ambient_temperature 170.0
_diffrn_measured_fraction_theta_full 0.9913
_diffrn_measured_fraction_theta_max 0.9913
_diffrn_measurement_device_type 'Bruker APEX-II CCD'
_diffrn_measurement_method '\f and \w scans'
_diffrn_radiation_type synchrotron
_diffrn_radiation_wavelength 1.34139
_diffrn_reflns_av_R_equivalents 0.0432
_diffrn_reflns_av_unetI/netI 0.0377
_diffrn_reflns_limit_h_max 16
_diffrn_reflns_limit_h_min -16
_diffrn_reflns_limit_k_max 18
_diffrn_reflns_limit_k_min -17
_diffrn_reflns_limit_l_max 22
_diffrn_reflns_limit_l_min -22
_diffrn_reflns_number 44316
_diffrn_reflns_theta_full 60.6107
_diffrn_reflns_theta_max 60.61
_diffrn_reflns_theta_min 4.16
_diffrn_standards_number 0
_exptl_absorpt_coefficient_mu 0.848
_exptl_absorpt_correction_T_max 0.7519
_exptl_absorpt_correction_T_min 0.6015
_exptl_absorpt_correction_type multi-scan
_exptl_absorpt_process_details
;
SADABS-2016/2 (Bruker,2016/2) was used for absorption correction.
wR2(int) was 0.1155 before and 0.0602 after correction.
The Ratio of minimum to maximum transmission is 0.8000.
The \l/2 correction factor is Not present.
;
_exptl_crystal_colour colourless
_exptl_crystal_colour_primary colourless
_exptl_crystal_density_diffrn 1.1844
_exptl_crystal_description block
_exptl_crystal_F_000 1104.8502
_exptl_crystal_size_max 0.22
_exptl_crystal_size_mid 0.2
_exptl_crystal_size_min 0.15
_refine_diff_density_max 0.6113
_refine_diff_density_min -0.5336
_refine_diff_density_rms 0.0580
_refine_ls_d_res_high 0.7698
_refine_ls_d_res_low 9.2489
_refine_ls_goodness_of_fit_ref 1.0462
_refine_ls_hydrogen_treatment constr
_refine_ls_matrix_type full
_refine_ls_number_constraints 140
_refine_ls_number_parameters 633
_refine_ls_number_reflns 13191
_refine_ls_number_restraints 0
_refine_ls_restrained_S_all 1.0462
_refine_ls_R_factor_all 0.0479
_refine_ls_R_factor_gt 0.0434
_refine_ls_shift/su_max 0.0011
_refine_ls_shift/su_mean 0.0000
_refine_ls_structure_factor_coef Fsqd
_refine_ls_weighting_details 'w=1/[\s^2^(Fo^2^)+(0.0529P)^2^+1.6474P] where P=(Fo^2^+2Fc^2^)/3'
_refine_ls_weighting_scheme calc
_refine_ls_wR_factor_gt 0.1143
_refine_ls_wR_factor_ref 0.1181
_reflns_Friedel_coverage 0.0
_reflns_limit_h_max 16
_reflns_limit_h_min -15
_reflns_limit_k_max 18
_reflns_limit_k_min -17
_reflns_limit_l_max 22
_reflns_limit_l_min 0
_reflns_number_gt 11861
_reflns_number_total 13191
_reflns_threshold_expression I>=2u(I)
_cod_data_source_file cs8b01033_si_002.cif
_cod_data_source_block L2ZnO2CH
_cod_database_code 4515598
_olex2_refinement_description
;
1. Fixed Uiso
 At 1.2 times of:
  All C(H) groups, All C(H,H) groups
 At 1.5 times of:
  All C(H,H,H) groups
2. Others
 Fixed Sof: H52(0.5) H52a(0.5) O4(0.5) O5(0.5)
3.a Ternary CH refined with riding coordinates:
 C8(H8), C11(H11), C20(H20), C23(H23), C33(H33), C36(H36), C45(H45), C48(H48)
3.b Secondary CH2 refined with riding coordinates:
 C6(H6a,H6b), C7(H7a,H7b), C31(H31a,H31b), C32(H32a,H32b), C54(H54a,H54b),
 C55(H55a,H55b)
3.c Aromatic/amide H refined with riding coordinates:
 C3(H3), C16(H16), C17(H17), C18(H18), C28(H28), C41(H41), C42(H42), C43(H43),
 C51(H51), C52(H52), C52(H52a)
3.d Idealised Me refined as rotating group:
 C1(H1a,H1b,H1c), C5(H5a,H5b,H5c), C9(H9a,H9b,H9c), C10(H10a,H10b,H10c),
 C12(H12a,H12b,H12c), C13(H13a,H13b,H13c), C21(H21a,H21b,H21c), C22(H22a,H22b,
 H22c), C24(H24a,H24b,H24c), C25(H25a,H25b,H25c), C26(H26a,H26b,H26c), C30(H30a,
 H30b,H30c), C34(H34a,H34b,H34c), C35(H35a,H35b,H35c), C37(H37a,H37b,H37c),
 C38(H38a,H38b,H38c), C46(H46a,H46b,H46c), C47(H47a,H47b,H47c), C49(H49a,H49b,
 H49c), C50(H50a,H50b,H50c), C53(H53a,H53b,H53c)
;
_olex2_submission_special_instructions 'No special instructions were received'

loop_
_space_group_symop_id
_space_group_symop_operation_xyz
1 x,y,z
2 -x,-y,-z

loop_
_atom_site_label
_atom_site_type_symbol
_atom_site_fract_x
_atom_site_fract_y
_atom_site_fract_z
_atom_site_U_iso_or_equiv
_atom_site_adp_type
_atom_site_occupancy
_atom_site_refinement_flags_posn
_atom_site_disorder_group
Zn1 Zn 0.45384(2) 0.360952(17) 0.317234(15) 0.02797(7) Uani 1.000000 . .
Zn2 Zn 0.558536(19) 0.129031(17) 0.281668(15) 0.02691(7) Uani 1.000000 . .
O1 O 0.45840(12) 0.35837(10) 0.20256(8) 0.0388(3) Uani 1.000000 . .
O2 O 0.52857(12) 0.21002(10) 0.17909(8) 0.0393(3) Uani 1.000000 . .
O3 O 0.48637(10) 0.21762(8) 0.35646(7) 0.0309(2) Uani 1.000000 . .
N1 N 0.32832(11) 0.44243(10) 0.36529(8) 0.0262(3) Uani 1.000000 . .
N2 N 0.57422(11) 0.43647(10) 0.32098(9) 0.0289(3) Uani 1.000000 . .
N3 N 0.72750(13) 0.56802(11) 0.16926(9) 0.0340(3) Uani 1.000000 . .
N4 N 0.71301(11) 0.08208(10) 0.26265(8) 0.0256(3) Uani 1.000000 . .
N5 N 0.48788(11) 0.00167(10) 0.31012(9) 0.0287(3) Uani 1.000000 . .
N6 N 0.21365(12) 0.03471(12) 0.26525(10) 0.0355(3) Uani 1.000000 . .
C1 C 0.25025(15) 0.57558(14) 0.43848(12) 0.0357(4) Uani 1.000000 . .
H1a H 0.2101(7) 0.6066(9) 0.3983(3) 0.0535(6) Uiso 1.000000 GR .
H1b H 0.2018(6) 0.5327(2) 0.4845(6) 0.0535(6) Uiso 1.000000 GR .
H1c H 0.27646(17) 0.6270(7) 0.4580(8) 0.0535(6) Uiso 1.000000 GR .
C2 C 0.34675(14) 0.51424(12) 0.39924(10) 0.0272(3) Uani 1.000000 . .
C3 C 0.44914(14) 0.53839(13) 0.40237(10) 0.0304(3) Uani 1.000000 . .
H3 H 0.44713(14) 0.58467(13) 0.43529(10) 0.0365(4) Uiso 1.000000 R .
C4 C 0.55508(14) 0.50501(13) 0.36443(10) 0.0294(3) Uani 1.000000 . .
C5 C 0.64783(16) 0.55537(16) 0.37606(12) 0.0399(4) Uani 1.000000 . .
H5a H 0.6977(7) 0.50515(17) 0.3976(9) 0.0598(6) Uiso 1.000000 GR .
H5b H 0.6875(8) 0.5945(10) 0.3236(2) 0.0598(6) Uiso 1.000000 GR .
H5c H 0.61829(19) 0.5991(9) 0.4145(8) 0.0598(6) Uiso 1.000000 GR .
C6 C 0.68411(15) 0.41187(14) 0.27446(12) 0.0356(4) Uani 1.000000 . .
H6a H 0.73853(15) 0.43243(14) 0.29773(12) 0.0427(5) Uiso 1.000000 R .
H6b H 0.69291(15) 0.33928(14) 0.27910(12) 0.0427(5) Uiso 1.000000 R .
C7 C 0.70557(16) 0.46303(14) 0.18464(11) 0.0364(4) Uani 1.000000 . .
H7a H 0.64129(16) 0.45622(14) 0.16541(11) 0.0436(5) Uiso 1.000000 R .
H7b H 0.76881(16) 0.42906(14) 0.15267(11) 0.0436(5) Uiso 1.000000 R .
C8 C 0.84230(17) 0.58535(16) 0.16030(14) 0.0452(5) Uani 1.000000 . .
H8 H 0.86450(17) 0.53582(16) 0.20482(14) 0.0543(6) Uiso 1.000000 R .
C9 C 0.8567(2) 0.6868(2) 0.17454(17) 0.0615(7) Uani 1.000000 . .
H9a H 0.8470(17) 0.7379(2) 0.1279(6) 0.0922(10) Uiso 1.000000 GR .
H9b H 0.8023(11) 0.6980(7) 0.2240(7) 0.0922(10) Uiso 1.000000 GR .
H9c H 0.9301(6) 0.6897(6) 0.1809(13) 0.0922(10) Uiso 1.000000 GR .
C10 C 0.9229(2) 0.5693(2) 0.08044(18) 0.0698(8) Uani 1.000000 . .
H10a H 0.9102(13) 0.5056(8) 0.0700(8) 0.1048(12) Uiso 1.000000 GR .
H10b H 0.9121(13) 0.6228(10) 0.0355(3) 0.1048(12) Uiso 1.000000 GR .
H10c H 0.9977(2) 0.5693(18) 0.0848(5) 0.1048(12) Uiso 1.000000 GR .
C11 C 0.6749(2) 0.63164(17) 0.10998(13) 0.0487(5) Uani 1.000000 . .
H11 H 0.7112(2) 0.69664(17) 0.09236(13) 0.0584(6) Uiso 1.000000 R .
C12 C 0.5561(2) 0.6514(2) 0.1523(2) 0.0720(8) Uani 1.000000 . .
H12a H 0.5185(5) 0.5887(3) 0.1725(13) 0.1080(12) Uiso 1.000000 GR .
H12b H 0.5521(2) 0.6825(17) 0.1980(9) 0.1080(12) Uiso 1.000000 GR .
H12c H 0.5212(6) 0.6957(15) 0.1136(4) 0.1080(12) Uiso 1.000000 GR .
C13 C 0.6828(3) 0.5937(3) 0.03275(16) 0.0795(9) Uani 1.000000 . .
H13a H 0.7594(4) 0.5786(19) 0.0071(9) 0.1192(14) Uiso 1.000000 GR .
H13b H 0.6410(18) 0.5337(12) 0.0471(3) 0.1192(14) Uiso 1.000000 GR .
H13c H 0.653(2) 0.6447(8) -0.0053(7) 0.1192(14) Uiso 1.000000 GR .
C14 C 0.21860(14) 0.43286(12) 0.36270(11) 0.0304(3) Uani 1.000000 . .
C15 C 0.14526(16) 0.37532(14) 0.42997(13) 0.0392(4) Uani 1.000000 . .
C16 C 0.03807(17) 0.37136(18) 0.42713(17) 0.0521(6) Uani 1.000000 . .
H16 H -0.01196(17) 0.33288(18) 0.47182(17) 0.0625(7) Uiso 1.000000 R .
C17 C 0.00311(18) 0.42180(19) 0.36121(19) 0.0588(7) Uani 1.000000 . .
H17 H -0.07112(18) 0.41992(19) 0.36135(19) 0.0706(8) Uiso 1.000000 R .
C18 C 0.07548(19) 0.47529(17) 0.29466(17) 0.0528(6) Uani 1.000000 . .
H18 H 0.05070(19) 0.50839(17) 0.24870(17) 0.0634(7) Uiso 1.000000 R .
C19 C 0.18487(16) 0.48192(14) 0.29334(13) 0.0379(4) Uani 1.000000 . .
C20 C 0.2625(2) 0.54203(16) 0.21942(13) 0.0449(5) Uani 1.000000 . .
H20 H 0.3376(2) 0.52845(16) 0.22715(13) 0.0539(6) Uiso 1.000000 R .
C21 C 0.2378(3) 0.65253(19) 0.21203(18) 0.0700(8) Uani 1.000000 . .
H21a H 0.1642(8) 0.6684(3) 0.2047(14) 0.1049(12) Uiso 1.000000 GR .
H21b H 0.2420(19) 0.6717(4) 0.2616(6) 0.1049(12) Uiso 1.000000 GR .
H21c H 0.2911(12) 0.68878(19) 0.1650(9) 0.1049(12) Uiso 1.000000 GR .
C22 C 0.2637(3) 0.5117(2) 0.14075(16) 0.0675(8) Uani 1.000000 . .
H22a H 0.2790(19) 0.4402(4) 0.1466(5) 0.1012(11) Uiso 1.000000 GR .
H22b H 0.1925(7) 0.5283(16) 0.1293(8) 0.1012(11) Uiso 1.000000 GR .
H22c H 0.3205(13) 0.5470(13) 0.0958(3) 0.1012(11) Uiso 1.000000 GR .
C23 C 0.18096(19) 0.31717(16) 0.50378(13) 0.0457(5) Uani 1.000000 . .
H23 H 0.25538(19) 0.33877(16) 0.49897(13) 0.0549(6) Uiso 1.000000 R .
C24 C 0.1067(3) 0.3351(2) 0.58498(16) 0.0695(8) Uani 1.000000 . .
H24a H 0.1024(16) 0.4060(3) 0.5849(6) 0.1043(12) Uiso 1.000000 GR .
H24b H 0.0335(6) 0.3124(16) 0.5924(7) 0.1043(12) Uiso 1.000000 GR .
H24c H 0.1366(11) 0.2984(14) 0.6296(2) 0.1043(12) Uiso 1.000000 GR .
C25 C 0.1904(2) 0.20689(18) 0.50400(16) 0.0573(6) Uani 1.000000 . .
H25a H 0.1178(3) 0.1826(4) 0.5119(12) 0.0860(9) Uiso 1.000000 GR .
H25b H 0.2381(13) 0.1959(2) 0.4519(5) 0.0860(9) Uiso 1.000000 GR .
H25c H 0.2213(15) 0.1712(2) 0.5484(8) 0.0860(9) Uiso 1.000000 GR .
C26 C 0.85558(15) -0.05116(15) 0.25042(14) 0.0417(4) Uani 1.000000 . .
H26a H 0.90250(17) 0.0035(3) 0.2439(10) 0.0626(7) Uiso 1.000000 GR .
H26b H 0.8666(3) -0.1046(8) 0.2953(5) 0.0626(7) Uiso 1.000000 GR .
H26c H 0.8742(4) -0.0760(11) 0.2000(5) 0.0626(7) Uiso 1.000000 GR .
C27 C 0.73705(14) -0.01463(13) 0.26925(10) 0.0291(3) Uani 1.000000 . .
C28 C 0.66081(15) -0.08877(13) 0.29167(11) 0.0333(4) Uani 1.000000 . .
H28 H 0.69160(15) -0.15427(13) 0.29509(11) 0.0399(4) Uiso 1.000000 R .
C29 C 0.54606(15) -0.08227(13) 0.30996(11) 0.0318(3) Uani 1.000000 . .
C30 C 0.49063(18) -0.18016(15) 0.33113(16) 0.0495(5) Uani 1.000000 . .
H30a H 0.4479(12) -0.1925(7) 0.3882(3) 0.0743(8) Uiso 1.000000 GR .
H30b H 0.4421(12) -0.1777(5) 0.2960(8) 0.0743(8) Uiso 1.000000 GR .
H30c H 0.54603(19) -0.2336(2) 0.3228(11) 0.0743(8) Uiso 1.000000 GR .
C31 C 0.36866(14) 0.00351(14) 0.32806(11) 0.0333(4) Uani 1.000000 . .
H31a H 0.34106(14) -0.05859(14) 0.36632(11) 0.0400(4) Uiso 1.000000 R .
H31b H 0.33745(14) 0.05941(14) 0.35480(11) 0.0400(4) Uiso 1.000000 R .
C32 C 0.33109(14) 0.01461(14) 0.25062(12) 0.0338(4) Uani 1.000000 . .
H32a H 0.35067(14) -0.04700(14) 0.22953(12) 0.0406(4) Uiso 1.000000 R .
H32b H 0.36980(14) 0.06942(14) 0.20857(12) 0.0406(4) Uiso 1.000000 R .
C33 C 0.14777(17) -0.04563(16) 0.26479(15) 0.0458(5) Uani 1.000000 . .
H33 H 0.07008(17) -0.02051(16) 0.27840(15) 0.0550(6) Uiso 1.000000 R .
C34 C 0.1682(3) -0.0777(2) 0.18405(18) 0.0638(7) Uani 1.000000 . .
H34a H 0.1516(18) -0.0218(5) 0.1430(4) 0.0956(10) Uiso 1.000000 GR .
H34b H 0.2449(5) -0.0994(16) 0.1663(7) 0.0956(10) Uiso 1.000000 GR .
H34c H 0.1212(13) -0.1325(11) 0.1909(4) 0.0956(10) Uiso 1.000000 GR .
C35 C 0.1562(2) -0.13433(19) 0.33234(17) 0.0584(6) Uani 1.000000 . .
H35a H 0.2310(5) -0.1626(9) 0.3213(7) 0.0876(9) Uiso 1.000000 GR .
H35b H 0.1376(17) -0.1133(3) 0.3845(2) 0.0876(9) Uiso 1.000000 GR .
H35c H 0.1056(13) -0.1843(7) 0.3348(9) 0.0876(9) Uiso 1.000000 GR .
C36 C 0.17940(16) 0.13456(15) 0.22974(14) 0.0420(4) Uani 1.000000 . .
H36 H 0.09849(16) 0.13450(15) 0.23905(14) 0.0504(5) Uiso 1.000000 R .
C37 C 0.2274(2) 0.1703(2) 0.13843(17) 0.0631(7) Uani 1.000000 . .
H37a H 0.3069(3) 0.1724(16) 0.1265(2) 0.0947(10) Uiso 1.000000 GR .
H37b H 0.2089(15) 0.1248(9) 0.10924(18) 0.0947(10) Uiso 1.000000 GR .
H37c H 0.1972(14) 0.2368(7) 0.1208(3) 0.0947(10) Uiso 1.000000 GR .
C38 C 0.2007(2) 0.20856(17) 0.27572(18) 0.0542(6) Uani 1.000000 . .
H38a H 0.1623(13) 0.1890(8) 0.3335(3) 0.0813(9) Uiso 1.000000 GR .
H38b H 0.2793(2) 0.2094(11) 0.2698(10) 0.0813(9) Uiso 1.000000 GR .
H38c H 0.1742(15) 0.2748(3) 0.2534(8) 0.0813(9) Uiso 1.000000 GR .
C39 C 0.79912(13) 0.15069(12) 0.23926(10) 0.0272(3) Uani 1.000000 . .
C40 C 0.83710(14) 0.17694(13) 0.29970(11) 0.0302(3) Uani 1.000000 . .
C41 C 0.91664(15) 0.24770(14) 0.27595(12) 0.0362(4) Uani 1.000000 . .
H41 H 0.94315(15) 0.26551(14) 0.31626(12) 0.0434(5) Uiso 1.000000 R .
C42 C 0.95771(15) 0.29240(14) 0.19537(13) 0.0392(4) Uani 1.000000 . .
H42 H 1.01082(15) 0.34142(14) 0.18048(13) 0.0470(5) Uiso 1.000000 R .
C43 C 0.92103(16) 0.26535(15) 0.13667(12) 0.0390(4) Uani 1.000000 . .
H43 H 0.95027(16) 0.29567(15) 0.08113(12) 0.0468(5) Uiso 1.000000 R .
C44 C 0.84210(14) 0.19464(13) 0.15656(11) 0.0326(4) Uani 1.000000 . .
C45 C 0.80745(18) 0.16710(17) 0.08840(12) 0.0441(5) Uani 1.000000 . .
H45 H 0.74543(18) 0.12142(17) 0.11351(12) 0.0529(5) Uiso 1.000000 R .
C46 C 0.7686(2) 0.2572(2) 0.03361(15) 0.0601(6) Uani 1.000000 . .
H46a H 0.7113(12) 0.2941(9) 0.06693(19) 0.0901(10) Uiso 1.000000 GR .
H46b H 0.8300(4) 0.3000(8) 0.0042(10) 0.0901(10) Uiso 1.000000 GR .
H46c H 0.7393(16) 0.2354(2) -0.0056(8) 0.0901(10) Uiso 1.000000 GR .
C47 C 0.9017(3) 0.1118(2) 0.03733(17) 0.0708(8) Uani 1.000000 . .
H47a H 0.9621(8) 0.1564(6) 0.0099(11) 0.1063(12) Uiso 1.000000 GR .
H47b H 0.9267(13) 0.0545(10) 0.0730(3) 0.1063(12) Uiso 1.000000 GR .
H47c H 0.8763(6) 0.0894(16) -0.0034(10) 0.1063(12) Uiso 1.000000 GR .
C48 C 0.79512(17) 0.13100(15) 0.38987(11) 0.0390(4) Uani 1.000000 . .
H48 H 0.73053(17) 0.09110(15) 0.39747(11) 0.0468(5) Uiso 1.000000 R .
C49 C 0.8826(3) 0.0622(2) 0.42220(16) 0.0694(8) Uani 1.000000 . .
H49a H 0.9024(14) 0.0078(10) 0.3931(10) 0.1041(12) Uiso 1.000000 GR .
H49b H 0.9474(8) 0.0999(5) 0.4135(13) 0.1041(12) Uiso 1.000000 GR .
H49c H 0.8536(7) 0.0353(14) 0.4805(3) 0.1041(12) Uiso 1.000000 GR .
C50 C 0.7601(2) 0.20960(19) 0.44115(14) 0.0557(6) Uani 1.000000 . .
H50a H 0.8243(3) 0.2442(10) 0.4394(10) 0.0835(9) Uiso 1.000000 GR .
H50b H 0.7082(12) 0.2572(8) 0.4194(7) 0.0835(9) Uiso 1.000000 GR .
H50c H 0.7254(15) 0.1780(3) 0.4976(3) 0.0835(9) Uiso 1.000000 GR .
C51 C 0.48975(16) 0.29491(14) 0.16030(11) 0.0346(4) Uani 1.000000 . .
H51 H 0.48308(16) 0.31402(14) 0.10610(11) 0.0415(4) Uiso 1.000000 R .
C52 C 0.48119(18) 0.18962(18) 0.43813(13) 0.0476(5) Uani 1.000000 . .
H52 H 0.49788(18) 0.12260(18) 0.46015(13) 0.0571(6) Uiso 0.500000 R 1
H52a H 0.47954(18) 0.23779(18) 0.46931(13) 0.0571(6) Uiso 0.500000 R 2
O4 O 0.4553(3) 0.2497(3) 0.4838(2) 0.0678(10) Uani 0.500000 . 1
O5 O 0.4783(5) 0.0844(3) 0.4757(3) 0.0900(14) Uani 0.500000 . 2
C53 C 0.6903(5) -0.0800(3) 0.0774(3) 0.1228(17) Uani 1.000000 . .
H53a H 0.724(3) -0.113(2) 0.0323(9) 0.184(3) Uiso 1.000000 GR .
H53b H 0.7472(19) -0.0506(5) 0.092(2) 0.184(3) Uiso 1.000000 GR .
H53c H 0.6517(8) -0.1281(17) 0.1248(16) 0.184(3) Uiso 1.000000 GR .
C54 C 0.6126(4) -0.0017(4) 0.0528(3) 0.1153(15) Uani 1.000000 . .
H54a H 0.5714(4) 0.0254(4) 0.1008(3) 0.1384(18) Uiso 1.000000 R .
H54b H 0.6536(4) 0.0528(4) 0.0119(3) 0.1384(18) Uiso 1.000000 R .
C55 C 0.5335(4) -0.0384(4) 0.0174(3) 0.1243(18) Uani 1.000000 . .
H55a H 0.5749(4) -0.0744(4) -0.0251(3) 0.149(2) Uiso 1.000000 R .
H55b H 0.4857(4) -0.0862(4) 0.0608(3) 0.149(2) Uiso 1.000000 R .

loop_
_atom_site_aniso_label
_atom_site_aniso_U_11
_atom_site_aniso_U_22
_atom_site_aniso_U_33
_atom_site_aniso_U_12
_atom_site_aniso_U_13
_atom_site_aniso_U_23
Zn1 0.02957(13) 0.02182(13) 0.03080(13) 0.00155(9) -0.00590(10) -0.00578(9)
Zn2 0.02672(13) 0.02315(13) 0.03236(13) -0.00030(9) -0.00858(10) -0.00817(9)
O1 0.0529(8) 0.0299(6) 0.0354(7) 0.0052(6) -0.0147(6) -0.0097(5)
O2 0.0517(8) 0.0334(7) 0.0352(7) 0.0098(6) -0.0167(6) -0.0105(5)
O3 0.0385(6) 0.0203(5) 0.0333(6) 0.0026(5) -0.0078(5) -0.0080(4)
N1 0.0280(7) 0.0230(6) 0.0288(7) -0.0001(5) -0.0071(5) -0.0084(5)
N2 0.0283(7) 0.0253(7) 0.0300(7) -0.0012(5) -0.0063(5) -0.0016(5)
N3 0.0384(8) 0.0299(7) 0.0310(7) -0.0050(6) -0.0046(6) -0.0048(6)
N4 0.0250(6) 0.0244(6) 0.0281(6) -0.0006(5) -0.0068(5) -0.0076(5)
N5 0.0270(7) 0.0255(7) 0.0352(7) -0.0016(5) -0.0076(6) -0.0100(6)
N6 0.0272(7) 0.0340(8) 0.0502(9) -0.0011(6) -0.0111(6) -0.0175(7)
C1 0.0379(9) 0.0322(9) 0.0407(9) 0.0010(7) -0.0085(7) -0.0184(7)
C2 0.0326(8) 0.0246(8) 0.0244(7) -0.0003(6) -0.0066(6) -0.0065(6)
C3 0.0356(9) 0.0305(8) 0.0277(8) -0.0052(7) -0.0083(7) -0.0092(6)
C4 0.0335(8) 0.0292(8) 0.0249(7) -0.0062(6) -0.0096(6) 0.0001(6)
C5 0.0367(10) 0.0498(11) 0.0368(9) -0.0105(8) -0.0127(8) -0.0089(8)
C6 0.0308(9) 0.0286(8) 0.0412(10) 0.0011(7) -0.0053(7) -0.0017(7)
C7 0.0393(10) 0.0301(9) 0.0345(9) -0.0037(7) 0.0012(7) -0.0092(7)
C8 0.0401(10) 0.0433(11) 0.0458(11) -0.0099(8) -0.0038(8) -0.0021(9)
C9 0.0633(15) 0.0566(15) 0.0651(15) -0.0250(12) -0.0132(12) -0.0091(12)
C10 0.0520(14) 0.0676(17) 0.0705(17) -0.0161(12) 0.0190(13) -0.0136(14)
C11 0.0634(14) 0.0400(11) 0.0424(11) -0.0089(10) -0.0199(10) 0.0019(9)
C12 0.0623(16) 0.0670(18) 0.086(2) 0.0115(13) -0.0349(15) -0.0017(15)
C13 0.116(3) 0.085(2) 0.0417(13) -0.0224(19) -0.0305(15) -0.0001(13)
C14 0.0283(8) 0.0258(8) 0.0416(9) 0.0034(6) -0.0093(7) -0.0178(7)
C15 0.0338(9) 0.0344(9) 0.0517(11) -0.0049(7) -0.0020(8) -0.0235(8)
C16 0.0327(10) 0.0486(12) 0.0806(16) -0.0060(9) -0.0050(10) -0.0354(12)
C17 0.0336(10) 0.0532(13) 0.107(2) 0.0036(9) -0.0221(12) -0.0487(14)
C18 0.0527(13) 0.0456(12) 0.0825(17) 0.0186(10) -0.0412(12) -0.0378(12)
C19 0.0428(10) 0.0297(9) 0.0516(11) 0.0098(7) -0.0230(9) -0.0211(8)
C20 0.0606(13) 0.0389(10) 0.0421(10) 0.0114(9) -0.0275(10) -0.0105(8)
C21 0.108(2) 0.0374(12) 0.0622(16) 0.0065(13) -0.0234(15) -0.0095(11)
C22 0.099(2) 0.0635(16) 0.0498(13) 0.0204(15) -0.0361(14) -0.0207(12)
C23 0.0518(12) 0.0413(11) 0.0401(10) -0.0161(9) 0.0021(9) -0.0125(8)
C24 0.089(2) 0.0606(16) 0.0472(13) -0.0219(14) 0.0132(13) -0.0195(12)
C25 0.0715(16) 0.0429(12) 0.0571(14) -0.0077(11) -0.0118(12) -0.0137(10)
C26 0.0309(9) 0.0336(9) 0.0609(13) 0.0048(7) -0.0094(8) -0.0164(9)
C27 0.0284(8) 0.0279(8) 0.0317(8) 0.0015(6) -0.0075(6) -0.0094(6)
C28 0.0342(9) 0.0234(8) 0.0418(9) 0.0019(6) -0.0083(7) -0.0095(7)
C29 0.0350(9) 0.0245(8) 0.0362(9) -0.0044(6) -0.0064(7) -0.0094(7)
C30 0.0411(11) 0.0278(9) 0.0757(15) -0.0065(8) -0.0061(10) -0.0124(9)
C31 0.0277(8) 0.0335(9) 0.0403(9) -0.0046(7) -0.0058(7) -0.0134(7)
C32 0.0285(8) 0.0334(9) 0.0423(9) -0.0007(7) -0.0082(7) -0.0150(7)
C33 0.0343(10) 0.0435(11) 0.0677(14) -0.0041(8) -0.0170(9) -0.0225(10)
C34 0.0798(18) 0.0555(15) 0.0759(17) -0.0053(13) -0.0391(15) -0.0297(13)
C35 0.0557(14) 0.0480(13) 0.0717(16) -0.0222(11) -0.0111(12) -0.0114(11)
C36 0.0350(9) 0.0384(10) 0.0563(12) 0.0036(8) -0.0140(9) -0.0170(9)
C37 0.0690(17) 0.0578(15) 0.0597(15) 0.0022(12) -0.0202(13) -0.0044(12)
C38 0.0487(12) 0.0389(11) 0.0838(17) 0.0053(9) -0.0222(12) -0.0273(11)
C39 0.0250(7) 0.0245(7) 0.0318(8) 0.0009(6) -0.0065(6) -0.0073(6)
C40 0.0279(8) 0.0287(8) 0.0357(9) -0.0003(6) -0.0085(7) -0.0105(7)
C41 0.0322(9) 0.0324(9) 0.0477(10) -0.0021(7) -0.0125(8) -0.0135(8)
C42 0.0310(9) 0.0294(9) 0.0540(11) -0.0057(7) -0.0072(8) -0.0057(8)
C43 0.0352(9) 0.0355(10) 0.0391(10) -0.0041(7) -0.0024(7) -0.0010(8)
C44 0.0317(8) 0.0314(9) 0.0324(8) -0.0009(7) -0.0058(7) -0.0056(7)
C45 0.0508(12) 0.0515(12) 0.0299(9) -0.0100(9) -0.0094(8) -0.0064(8)
C46 0.0645(15) 0.0723(17) 0.0399(11) -0.0134(13) -0.0194(11) 0.0069(11)
C47 0.086(2) 0.083(2) 0.0470(13) 0.0051(16) -0.0113(13) -0.0332(14)
C48 0.0448(10) 0.0430(10) 0.0318(9) -0.0105(8) -0.0094(8) -0.0101(8)
C49 0.095(2) 0.0540(15) 0.0465(13) 0.0205(14) -0.0138(13) -0.0008(11)
C50 0.0732(16) 0.0538(13) 0.0359(10) 0.0105(12) -0.0086(10) -0.0138(9)
C51 0.0430(10) 0.0328(9) 0.0311(8) 0.0019(7) -0.0153(7) -0.0075(7)
C52 0.0493(12) 0.0532(13) 0.0358(10) 0.0107(10) -0.0117(9) -0.0052(9)
O4 0.080(3) 0.071(2) 0.053(2) 0.015(2) -0.0136(18) -0.0255(18)
O5 0.145(4) 0.060(3) 0.061(2) 0.008(3) -0.034(3) -0.0042(19)
C53 0.196(5) 0.080(3) 0.108(3) -0.003(3) -0.053(3) -0.038(2)
C54 0.140(4) 0.106(3) 0.129(4) -0.003(3) -0.055(3) -0.060(3)
C55 0.111(4) 0.131(4) 0.142(4) -0.007(3) -0.007(3) -0.082(4)

loop_
_atom_type_symbol
_atom_type_scat_dispersion_real
_atom_type_scat_dispersion_imag
_atom_type_scat_Cromer_Mann_a1
_atom_type_scat_Cromer_Mann_a2
_atom_type_scat_Cromer_Mann_a3
_atom_type_scat_Cromer_Mann_a4
_atom_type_scat_Cromer_Mann_b1
_atom_type_scat_Cromer_Mann_b2
_atom_type_scat_Cromer_Mann_b3
_atom_type_scat_Cromer_Mann_b4
_atom_type_scat_Cromer_Mann_c
_atom_type_scat_source
_atom_type_scat_dispersion_source
H -0.00000 0.00000 0.49300 0.32291 0.14019 0.04081 10.51090 26.12570 3.14236 57.79970 0.0030380000826 'International Tables Volume C Table 6.1.1.4 (pp. 500-502)' custom
C 0.01500 0.00700 2.31000 1.02000 1.58860 0.86500 20.84390 10.20750 0.56870 51.65120 0.215599998832 'International Tables Volume C Table 6.1.1.4 (pp. 500-502)' custom
Zn -2.80200 0.54600 14.07430 7.03180 5.16520 2.41000 3.26550 0.23330 10.31630 58.70970 1.30410003662 'International Tables Volume C Table 6.1.1.4 (pp. 500-502)' custom
O 0.04100 0.02500 3.04850 2.28680 1.54630 0.86700 13.27710 5.70110 0.32390 32.90890 0.250800013542 'International Tables Volume C Table 6.1.1.4 (pp. 500-502)' custom
N 0.02500 0.01400 12.21260 3.13220 2.01250 1.16630 0.00570 9.89330 28.99750 0.58260 -11.5290002823 'International Tables Volume C Table 6.1.1.4 (pp. 500-502)' custom

loop_
_geom_angle_atom_site_label_1
_geom_angle_atom_site_label_2
_geom_angle_atom_site_label_3
_geom_angle
_geom_angle_site_symmetry_1
O3 Zn1 O1 98.81(5) .
N1 Zn1 O1 111.16(6) .
N1 Zn1 O3 127.53(5) .
N2 Zn1 O1 111.16(6) .
N2 Zn1 O3 108.20(6) .
N2 Zn1 N1 99.91(6) .
O3 Zn2 O2 98.83(5) .
N4 Zn2 O2 111.01(6) .
N4 Zn2 O3 124.92(5) .
N5 Zn2 O2 109.61(6) .
N5 Zn2 O3 112.52(6) .
N5 Zn2 N4 99.82(6) .
C51 O1 Zn1 133.31(12) .
C51 O2 Zn2 133.84(12) .
Zn2 O3 Zn1 122.63(6) .
C52 O3 Zn1 115.16(12) .
C52 O3 Zn2 120.28(12) .
C2 N1 Zn1 118.31(11) .
C14 N1 Zn1 123.90(10) .
C14 N1 C2 117.72(14) .
C4 N2 Zn1 120.45(12) .
C6 N2 Zn1 117.17(12) .
C6 N2 C4 122.37(15) .
C8 N3 C7 112.82(16) .
C11 N3 C7 114.06(16) .
C11 N3 C8 117.06(16) .
C27 N4 Zn2 119.07(11) .
C39 N4 Zn2 120.98(10) .
C39 N4 C27 119.91(14) .
C29 N5 Zn2 121.07(12) .
C31 N5 Zn2 117.65(11) .
C31 N5 C29 121.23(14) .
C33 N6 C32 116.94(15) .
C36 N6 C32 116.05(15) .
C36 N6 C33 115.96(16) .
H1b C1 H1a 109.5 .
H1c C1 H1a 109.5 .
H1c C1 H1b 109.5 .
C2 C1 H1a 109.5 .
C2 C1 H1b 109.5 .
C2 C1 H1c 109.5 .
C1 C2 N1 118.71(15) .
C3 C2 N1 125.50(15) .
C3 C2 C1 115.79(15) .
H3 C3 C2 114.79(10) .
C4 C3 C2 130.42(16) .
C4 C3 H3 114.79(10) .
C3 C4 N2 123.67(15) .
C5 C4 N2 121.12(16) .
C5 C4 C3 115.20(16) .
H5a C5 C4 109.5 .
H5b C5 C4 109.5 .
H5b C5 H5a 109.5 .
H5c C5 C4 109.5 .
H5c C5 H5a 109.5 .
H5c C5 H5b 109.5 .
H6a C6 N2 109.31(10) .
H6b C6 N2 109.31(9) .
H6b C6 H6a 108.0 .
C7 C6 N2 111.57(15) .
C7 C6 H6a 109.31(10) .
C7 C6 H6b 109.31(10) .
C6 C7 N3 113.31(15) .
H7a C7 N3 108.91(10) .
H7a C7 C6 108.91(10) .
H7b C7 N3 108.91(9) .
H7b C7 C6 108.91(10) .
H7b C7 H7a 107.7 .
H8 C8 N3 106.18(10) .
C9 C8 N3 111.94(19) .
C9 C8 H8 106.18(14) .
C10 C8 N3 115.8(2) .
C10 C8 H8 106.18(16) .
C10 C8 C9 109.9(2) .
H9a C9 C8 109.5 .
H9b C9 C8 109.5 .
H9b C9 H9a 109.5 .
H9c C9 C8 109.5 .
H9c C9 H9a 109.5 .
H9c C9 H9b 109.5 .
H10a C10 C8 109.5 .
H10b C10 C8 109.5 .
H10b C10 H10a 109.5 .
H10c C10 C8 109.5 .
H10c C10 H10a 109.5 .
H10c C10 H10b 109.5 .
H11 C11 N3 107.13(11) .
C12 C11 N3 109.02(19) .
C12 C11 H11 107.13(15) .
C13 C11 N3 116.0(2) .
C13 C11 H11 107.13(15) .
C13 C11 C12 110.0(2) .
H12a C12 C11 109.5 .
H12b C12 C11 109.5 .
H12b C12 H12a 109.5 .
H12c C12 C11 109.5 .
H12c C12 H12a 109.5 .
H12c C12 H12b 109.5 .
H13a C13 C11 109.5 .
H13b C13 C11 109.5 .
H13b C13 H13a 109.5 .
H13c C13 C11 109.5 .
H13c C13 H13a 109.5 .
H13c C13 H13b 109.5 .
C15 C14 N1 119.89(16) .
C19 C14 N1 119.36(16) .
C19 C14 C15 120.74(17) .
C16 C15 C14 118.5(2) .
C23 C15 C14 121.90(17) .
C23 C15 C16 119.6(2) .
H16 C16 C15 119.32(15) .
C17 C16 C15 121.4(2) .
C17 C16 H16 119.32(14) .
H17 C17 C16 119.95(14) .
C18 C17 C16 120.1(2) .
C18 C17 H17 119.95(14) .
H18 C18 C17 119.28(14) .
C19 C18 C17 121.4(2) .
C19 C18 H18 119.28(15) .
C18 C19 C14 117.8(2) .
C20 C19 C14 121.94(17) .
C20 C19 C18 120.23(19) .
H20 C20 C19 107.30(10) .
C21 C20 C19 111.9(2) .
C21 C20 H20 107.30(16) .
C22 C20 C19 112.4(2) .
C22 C20 H20 107.30(15) .
C22 C20 C21 110.4(2) .
H21a C21 C20 109.5 .
H21b C21 C20 109.5 .
H21b C21 H21a 109.5 .
H21c C21 C20 109.5 .
H21c C21 H21a 109.5 .
H21c C21 H21b 109.5 .
H22a C22 C20 109.5 .
H22b C22 C20 109.5 .
H22b C22 H22a 109.5 .
H22c C22 C20 109.5 .
H22c C22 H22a 109.5 .
H22c C22 H22b 109.5 .
H23 C23 C15 107.47(11) .
C24 C23 C15 113.8(2) .
C24 C23 H23 107.47(15) .
C25 C23 C15 110.46(18) .
C25 C23 H23 107.47(14) .
C25 C23 C24 109.89(19) .
H24a C24 C23 109.5 .
H24b C24 C23 109.5 .
H24b C24 H24a 109.5 .
H24c C24 C23 109.5 .
H24c C24 H24a 109.5 .
H24c C24 H24b 109.5 .
H25a C25 C23 109.5 .
H25b C25 C23 109.5 .
H25b C25 H25a 109.5 .
H25c C25 C23 109.5 .
H25c C25 H25a 109.5 .
H25c C25 H25b 109.5 .
H26b C26 H26a 109.5 .
H26c C26 H26a 109.5 .
H26c C26 H26b 109.5 .
C27 C26 H26a 109.5 .
C27 C26 H26b 109.5 .
C27 C26 H26c 109.5 .
C26 C27 N4 119.60(15) .
C28 C27 N4 125.38(15) .
C28 C27 C26 115.01(15) .
H28 C28 C27 114.67(10) .
C29 C28 C27 130.66(16) .
C29 C28 H28 114.67(10) .
C28 C29 N5 123.95(15) .
C30 C29 N5 120.61(16) .
C30 C29 C28 115.44(16) .
H30a C30 C29 109.5 .
H30b C30 C29 109.5 .
H30b C30 H30a 109.5 .
H30c C30 C29 109.5 .
H30c C30 H30a 109.5 .
H30c C30 H30b 109.5 .
H31a C31 N5 109.32(9) .
H31b C31 N5 109.32(9) .
H31b C31 H31a 108.0 .
C32 C31 N5 111.50(14) .
C32 C31 H31a 109.32(10) .
C32 C31 H31b 109.32(10) .
C31 C32 N6 111.97(15) .
H32a C32 N6 109.22(9) .
H32a C32 C31 109.22(10) .
H32b C32 N6 109.22(10) .
H32b C32 C31 109.22(10) .
H32b C32 H32a 107.9 .
H33 C33 N6 106.22(10) .
C34 C33 N6 116.3(2) .
C34 C33 H33 106.22(14) .
C35 C33 N6 110.72(18) .
C35 C33 H33 106.22(13) .
C35 C33 C34 110.5(2) .
H34a C34 C33 109.5 .
H34b C34 C33 109.5 .
H34b C34 H34a 109.5 .
H34c C34 C33 109.5 .
H34c C34 H34a 109.5 .
H34c C34 H34b 109.5 .
H35a C35 C33 109.5 .
H35b C35 C33 109.5 .
H35b C35 H35a 109.5 .
H35c C35 C33 109.5 .
H35c C35 H35a 109.5 .
H35c C35 H35b 109.5 .
H36 C36 N6 106.66(10) .
C37 C36 N6 116.31(18) .
C37 C36 H36 106.66(13) .
C38 C36 N6 109.93(18) .
C38 C36 H36 106.66(12) .
C38 C36 C37 110.1(2) .
H37a C37 C36 109.5 .
H37b C37 C36 109.5 .
H37b C37 H37a 109.5 .
H37c C37 C36 109.5 .
H37c C37 H37a 109.5 .
H37c C37 H37b 109.5 .
H38a C38 C36 109.5 .
H38b C38 C36 109.5 .
H38b C38 H38a 109.5 .
H38c C38 C36 109.5 .
H38c C38 H38a 109.5 .
H38c C38 H38b 109.5 .
C40 C39 N4 119.58(15) .
C44 C39 N4 120.14(15) .
C44 C39 C40 120.23(15) .
C41 C40 C39 118.64(16) .
C48 C40 C39 122.70(15) .
C48 C40 C41 118.66(16) .
H41 C41 C40 119.23(11) .
C42 C41 C40 121.54(17) .
C42 C41 H41 119.23(11) .
H42 C42 C41 120.32(11) .
C43 C42 C41 119.37(17) .
C43 C42 H42 120.32(11) .
H43 C43 C42 119.12(11) .
C44 C43 C42 121.76(18) .
C44 C43 H43 119.12(11) .
C43 C44 C39 118.44(17) .
C45 C44 C39 122.81(16) .
C45 C44 C43 118.74(17) .
H45 C45 C44 108.06(10) .
C46 C45 C44 112.26(19) .
C46 C45 H45 108.06(13) .
C47 C45 C44 110.34(19) .
C47 C45 H45 108.06(15) .
C47 C45 C46 109.9(2) .
H46a C46 C45 109.5 .
H46b C46 C45 109.5 .
H46b C46 H46a 109.5 .
H46c C46 C45 109.5 .
H46c C46 H46a 109.5 .
H46c C46 H46b 109.5 .
H47a C47 C45 109.5 .
H47b C47 C45 109.5 .
H47b C47 H47a 109.5 .
H47c C47 C45 109.5 .
H47c C47 H47a 109.5 .
H47c C47 H47b 109.5 .
H48 C48 C40 108.54(10) .
C49 C48 C40 111.61(18) .
C49 C48 H48 108.54(15) .
C50 C48 C40 111.76(17) .
C50 C48 H48 108.54(13) .
C50 C48 C49 107.75(19) .
H49a C49 C48 109.5 .
H49b C49 C48 109.5 .
H49b C49 H49a 109.5 .
H49c C49 C48 109.5 .
H49c C49 H49a 109.5 .
H49c C49 H49b 109.5 .
H50a C50 C48 109.5 .
H50b C50 C48 109.5 .
H50b C50 H50a 109.5 .
H50c C50 C48 109.5 .
H50c C50 H50a 109.5 .
H50c C50 H50b 109.5 .
O2 C51 O1 128.98(17) .
H51 C51 O1 115.51(10) .
H51 C51 O2 115.51(10) .
O4 C52 H52 119.1(2) .
O5 C52 H52a 120.7(2) .
H53b C53 H53a 109.5 .
H53c C53 H53a 109.5 .
H53c C53 H53b 109.5 .
C54 C53 H53a 109.5 .
C54 C53 H53b 109.5 .
C54 C53 H53c 109.5 .
H54a C54 C53 109.1(3) .
H54b C54 C53 109.1(3) .
H54b C54 H54a 107.8 .
C55 C54 C53 112.5(4) .
C55 C54 H54a 109.1(3) .
C55 C54 H54b 109.1(3) .
C55 C55 C54 113.9(5) 2_655
H55a C55 C54 108.8(3) .
H55b C55 C54 108.8(3) .
H55b C55 H55a 107.7 .

loop_
_geom_bond_atom_site_label_1
_geom_bond_atom_site_label_2
_geom_bond_distance
_geom_bond_site_symmetry_2
Zn1 O1 1.9992(13) .
Zn1 O3 1.9936(12) .
Zn1 N1 1.9692(14) .
Zn1 N2 1.9678(14) .
Zn2 O2 2.0022(13) .
Zn2 O3 1.9775(12) .
Zn2 N4 1.9759(14) .
Zn2 N5 1.9622(14) .
O1 C51 1.243(2) .
O2 C51 1.241(2) .
O3 C52 1.377(2) .
N1 C2 1.340(2) .
N1 C14 1.434(2) .
N2 C4 1.313(2) .
N2 C6 1.464(2) .
N3 C7 1.461(2) .
N3 C8 1.468(3) .
N3 C11 1.470(3) .
N4 C27 1.333(2) .
N4 C39 1.436(2) .
N5 C29 1.319(2) .
N5 C31 1.465(2) .
N6 C32 1.459(2) .
N6 C33 1.465(2) .
N6 C36 1.462(3) .
C1 H1a 0.9800 .
C1 H1b 0.9800 .
C1 H1c 0.9800 .
C1 C2 1.517(2) .
C2 C3 1.400(2) .
C3 H3 0.9500 .
C3 C4 1.414(2) .
C4 C5 1.515(2) .
C5 H5a 0.9800 .
C5 H5b 0.9800 .
C5 H5c 0.9800 .
C6 H6a 0.9900 .
C6 H6b 0.9900 .
C6 C7 1.529(3) .
C7 H7a 0.9900 .
C7 H7b 0.9900 .
C8 H8 1.0000 .
C8 C9 1.522(3) .
C8 C10 1.534(3) .
C9 H9a 0.9800 .
C9 H9b 0.9800 .
C9 H9c 0.9800 .
C10 H10a 0.9800 .
C10 H10b 0.9800 .
C10 H10c 0.9800 .
C11 H11 1.0000 .
C11 C12 1.518(4) .
C11 C13 1.533(4) .
C12 H12a 0.9800 .
C12 H12b 0.9800 .
C12 H12c 0.9800 .
C13 H13a 0.9800 .
C13 H13b 0.9800 .
C13 H13c 0.9800 .
C14 C15 1.415(3) .
C14 C19 1.407(3) .
C15 C16 1.390(3) .
C15 C23 1.519(3) .
C16 H16 0.9500 .
C16 C17 1.370(4) .
C17 H17 0.9500 .
C17 C18 1.379(4) .
C18 H18 0.9500 .
C18 C19 1.402(3) .
C19 C20 1.518(3) .
C20 H20 1.0000 .
C20 C21 1.518(3) .
C20 C22 1.524(3) .
C21 H21a 0.9800 .
C21 H21b 0.9800 .
C21 H21c 0.9800 .
C22 H22a 0.9800 .
C22 H22b 0.9800 .
C22 H22c 0.9800 .
C23 H23 1.0000 .
C23 C24 1.530(3) .
C23 C25 1.523(3) .
C24 H24a 0.9800 .
C24 H24b 0.9800 .
C24 H24c 0.9800 .
C25 H25a 0.9800 .
C25 H25b 0.9800 .
C25 H25c 0.9800 .
C26 H26a 0.9800 .
C26 H26b 0.9800 .
C26 H26c 0.9800 .
C26 C27 1.517(2) .
C27 C28 1.400(2) .
C28 H28 0.9500 .
C28 C29 1.408(3) .
C29 C30 1.516(2) .
C30 H30a 0.9800 .
C30 H30b 0.9800 .
C30 H30c 0.9800 .
C31 H31a 0.9900 .
C31 H31b 0.9900 .
C31 C32 1.531(3) .
C32 H32a 0.9900 .
C32 H32b 0.9900 .
C33 H33 1.0000 .
C33 C34 1.523(3) .
C33 C35 1.518(4) .
C34 H34a 0.9800 .
C34 H34b 0.9800 .
C34 H34c 0.9800 .
C35 H35a 0.9800 .
C35 H35b 0.9800 .
C35 H35c 0.9800 .
C36 H36 1.0000 .
C36 C37 1.525(3) .
C36 C38 1.527(3) .
C37 H37a 0.9800 .
C37 H37b 0.9800 .
C37 H37c 0.9800 .
C38 H38a 0.9800 .
C38 H38b 0.9800 .
C38 H38c 0.9800 .
C39 C40 1.408(2) .
C39 C44 1.410(2) .
C40 C41 1.394(2) .
C40 C48 1.523(3) .
C41 H41 0.9500 .
C41 C42 1.378(3) .
C42 H42 0.9500 .
C42 C43 1.376(3) .
C43 H43 0.9500 .
C43 C44 1.394(3) .
C44 C45 1.517(3) .
C45 H45 1.0000 .
C45 C46 1.525(3) .
C45 C47 1.538(4) .
C46 H46a 0.9800 .
C46 H46b 0.9800 .
C46 H46c 0.9800 .
C47 H47a 0.9800 .
C47 H47b 0.9800 .
C47 H47c 0.9800 .
C48 H48 1.0000 .
C48 C49 1.541(3) .
C48 C50 1.524(3) .
C49 H49a 0.9800 .
C49 H49b 0.9800 .
C49 H49c 0.9800 .
C50 H50a 0.9800 .
C50 H50b 0.9800 .
C50 H50c 0.9800 .
C51 H51 0.9500 .
C52 H52 0.9500 .
C52 H52a 0.9500 .
C52 O4 1.244(4) .
C52 O5 1.458(5) .
C53 H53a 0.9800 .
C53 H53b 0.9800 .
C53 H53c 0.9800 .
C53 C54 1.471(7) .
C54 H54a 0.9900 .
C54 H54b 0.9900 .
C54 C55 1.503(6) .
C55 C55 1.434(10) 2_655
C55 H55a 0.9900 .
C55 H55b 0.9900 .
